data_4064525
loop_
_publ_author_name
'Ohashi, Masato'
'Ikawa, Masashi'
'Ogoshi, Sensuke'

_publ_section_title
;
 Intramolecular Oxidative Cyclization of Alkenes and Nitriles with
 Nickel(0)
;
_journal_issue 10
_journal_name_full Organometallics
_journal_page_first 2765
_journal_paper_doi 10.1021/om2001603
_journal_volume 30
_journal_year 2011
_chemical_formula_moiety 'C29 H44 N Ni P'
_chemical_formula_sum 'C29 H44 N Ni P'
_chemical_formula_weight 496.33
_chemical_name_systematic
; 
 ? 
;
_space_group_IT_number 13
_symmetry_cell_setting monoclinic
_symmetry_Int_Tables_number 13
_symmetry_space_group_name_Hall '-P 2yc'
_symmetry_space_group_name_H-M 'P 1 2/c 1'
_atom_sites_solution_hydrogens geom
_atom_sites_solution_primary direct
_atom_sites_solution_secondary difmap
_audit_creation_method SHELXL-97
_cell_angle_alpha 90.00
_cell_angle_beta 101.537(2)
_cell_angle_gamma 90.00
_cell_formula_units_Z 8
_cell_length_a 14.7687(12)
_cell_length_b 12.0964(10)
_cell_length_c 30.477(3)
_cell_measurement_reflns_used 10726
_cell_measurement_temperature 123(2)
_cell_measurement_theta_max 29.81
_cell_measurement_theta_min 3.19
_cell_volume 5334.7(8)
_computing_cell_refinement 'Rigaku/RAPID Diffractometer Control'
_computing_data_collection 'Rigaku/RAPID Diffractometer Control'
_computing_data_reduction 'teXsan: PROCESS (MSC)'
_computing_molecular_graphics 'Ortep-3 (Louis J. Farrugia, 1999)'
_computing_publication_material 'SHELXL-97 and modified'
_computing_structure_refinement 'SHELXL-97 (Sheldrick, 1999)'
_computing_structure_solution 'PATTY (Bueskens, et al., 1994)'
_diffrn_ambient_temperature 123(2)
_diffrn_detector_area_resol_mean 10.00
_diffrn_measured_fraction_theta_full 0.976
_diffrn_measured_fraction_theta_max 0.976
_diffrn_measurement_device_type 'Rigaku R-AXIS RAPID'
_diffrn_measurement_method \w
_diffrn_radiation_detector 'imaging plate'
_diffrn_radiation_monochromator graphite
_diffrn_radiation_source 'fine-focus sealed tube'
_diffrn_radiation_type MoK\a
_diffrn_radiation_wavelength 0.71075
_diffrn_reflns_av_R_equivalents 0.1409
_diffrn_reflns_av_sigmaI/netI 0.1440
_diffrn_reflns_limit_h_max 16
_diffrn_reflns_limit_h_min -17
_diffrn_reflns_limit_k_max 14
_diffrn_reflns_limit_k_min -14
_diffrn_reflns_limit_l_max 36
_diffrn_reflns_limit_l_min -36
_diffrn_reflns_number 27633
_diffrn_reflns_theta_full 25.34
_diffrn_reflns_theta_max 25.34
_diffrn_reflns_theta_min 3.19
_exptl_absorpt_coefficient_mu 0.804
_exptl_absorpt_correction_T_max 0.8558
_exptl_absorpt_correction_T_min 0.7945
_exptl_absorpt_correction_type multi-scan
_exptl_absorpt_process_details
;
    Higashi, T. (1995). Program for Absorption Correction.
    Rigaku Corporation, Tokyo, Japan.
;
_exptl_crystal_colour yellow
_exptl_crystal_density_diffrn 1.236
_exptl_crystal_density_method 'not measured'
_exptl_crystal_description block
_exptl_crystal_F_000 2144
_exptl_crystal_size_max 0.30
_exptl_crystal_size_mid 0.20
_exptl_crystal_size_min 0.20
_refine_diff_density_max 1.079
_refine_diff_density_min -0.675
_refine_diff_density_rms 0.089
_refine_ls_extinction_method none
_refine_ls_goodness_of_fit_ref 1.013
_refine_ls_hydrogen_treatment mixed
_refine_ls_matrix_type full
_refine_ls_number_parameters 592
_refine_ls_number_reflns 9523
_refine_ls_number_restraints 8
_refine_ls_restrained_S_all 1.013
_refine_ls_R_factor_all 0.1661
_refine_ls_R_factor_gt 0.0768
_refine_ls_shift/su_max 0.001
_refine_ls_shift/su_mean 0.000
_refine_ls_structure_factor_coef Fsqd
_refine_ls_weighting_details 'calc w=1/[\s^2^(Fo^2^)+(0.0856P)^2^+0.0000P] where P=(Fo^2^+2Fc^2^)/3'
_refine_ls_weighting_scheme calc
_refine_ls_wR_factor_gt 0.1602
_refine_ls_wR_factor_ref 0.1984
_reflns_number_gt 4794
_reflns_number_total 9523
_reflns_threshold_expression >2sigma(I)
_cod_data_source_file om2001603_si_001.cif
_cod_data_source_block 3
_cod_original_cell_volume 5334.6(8)
_cod_database_code 4064525

loop_
_symmetry_equiv_pos_as_xyz
'x, y, z'
'-x, y, -z+1/2'
'-x, -y, -z'
'x, -y, z-1/2'

loop_
_atom_site_label
_atom_site_type_symbol
_atom_site_fract_x
_atom_site_fract_y
_atom_site_fract_z
_atom_site_U_iso_or_equiv
_atom_site_adp_type
_atom_site_occupancy
_atom_site_symmetry_multiplicity
_atom_site_calc_flag
_atom_site_refinement_flags
Ni1 Ni 0.46819(6) -0.26861(7) 0.61465(3) 0.0435(3) Uani 1 1 d .
Ni2 Ni -0.03139(5) 0.20791(7) 0.63129(3) 0.0406(2) Uani 1 1 d .
P1 P 0.37042(11) -0.14375(14) 0.62935(5) 0.0399(4) Uani 1 1 d .
P2 P 0.07231(11) 0.34095(14) 0.64067(5) 0.0396(4) Uani 1 1 d .
N1 N 0.4541(3) -0.2373(4) 0.54992(16) 0.0436(13) Uani 1 1 d .
N2 N -0.1317(4) 0.2927(4) 0.59387(17) 0.0476(14) Uani 1 1 d .
C1 C 0.5112(4) -0.3081(5) 0.5623(2) 0.0394(15) Uani 1 1 d .
C2 C 0.5427(7) -0.3939(9) 0.6438(3) 0.100(4) Uani 1 1 d D
C3 C 0.5147(5) -0.3291(7) 0.6752(2) 0.059(2) Uani 1 1 d D
H3A H 0.466(3) -0.350(4) 0.6897(17) 0.071 Uiso 1 1 d D
H3B H 0.551(3) -0.270(4) 0.6901(17) 0.071 Uiso 1 1 d D
C4 C 0.5767(4) -0.3871(5) 0.5511(2) 0.0425(16) Uani 1 1 d .
C5 C 0.5831(4) -0.4064(5) 0.5071(2) 0.0452(16) Uani 1 1 d .
H5 H 0.5455 -0.3660 0.4835 0.054 Uiso 1 1 calc R
C6 C 0.6449(5) -0.4852(5) 0.4975(2) 0.0507(18) Uani 1 1 d .
H6 H 0.6491 -0.4993 0.4673 0.061 Uiso 1 1 calc R
C7 C 0.6995(5) -0.5422(6) 0.5315(2) 0.059(2) Uani 1 1 d .
H7 H 0.7406 -0.5971 0.5248 0.070 Uiso 1 1 calc R
C8 C 0.6955(5) -0.5208(6) 0.5753(3) 0.070(2) Uani 1 1 d .
H8 H 0.7359 -0.5585 0.5987 0.084 Uiso 1 1 calc R
C9 C 0.6322(5) -0.4437(6) 0.5856(3) 0.067(2) Uani 1 1 d .
C10 C 0.6275(6) -0.4155(10) 0.6353(3) 0.120(4) Uani 1 1 d .
H10A H 0.6543 -0.4784 0.6544 0.144 Uiso 1 1 calc R
H10B H 0.6674 -0.3505 0.6446 0.144 Uiso 1 1 calc R
C11 C 0.4800(7) -0.5109(7) 0.6320(3) 0.101(3) Uani 1 1 d .
H11A H 0.4149 -0.4952 0.6319 0.151 Uiso 1 1 calc R
H11B H 0.5027 -0.5670 0.6548 0.151 Uiso 1 1 calc R
H11C H 0.4861 -0.5385 0.6025 0.151 Uiso 1 1 calc R
C51 C -0.1489(4) 0.1954(6) 0.5945(2) 0.0423(16) Uani 1 1 d .
C52 C -0.0506(5) 0.0520(5) 0.6503(2) 0.0488(17) Uani 1 1 d D
C53 C 0.0420(5) 0.0858(6) 0.6628(2) 0.0555(19) Uani 1 1 d D
H53A H 0.0862(17) 0.054(5) 0.6474(17) 0.067 Uiso 1 1 d D
H53B H 0.066(2) 0.106(5) 0.6928(10) 0.067 Uiso 1 1 d D
C54 C -0.2121(5) 0.1057(6) 0.5779(2) 0.0472(17) Uani 1 1 d .
C55 C -0.2976(4) 0.1251(5) 0.5497(2) 0.0475(17) Uani 1 1 d .
H55 H -0.3165 0.1989 0.5420 0.057 Uiso 1 1 calc R
C56 C -0.3547(5) 0.0390(6) 0.5328(2) 0.0517(18) Uani 1 1 d .
H56 H -0.4126 0.0536 0.5138 0.062 Uiso 1 1 calc R
C57 C -0.3281(5) -0.0690(7) 0.5436(3) 0.066(2) Uani 1 1 d .
H57 H -0.3687 -0.1282 0.5328 0.079 Uiso 1 1 calc R
C58 C -0.2416(6) -0.0908(6) 0.5703(3) 0.070(2) Uani 1 1 d .
H58 H -0.2234 -0.1651 0.5771 0.084 Uiso 1 1 calc R
C59 C -0.1808(5) -0.0039(6) 0.5874(2) 0.0579(19) Uani 1 1 d .
C60 C -0.0814(5) -0.0264(5) 0.6132(2) 0.0567(19) Uani 1 1 d .
H60A H -0.0782 -0.1025 0.6254 0.068 Uiso 1 1 calc R
H60B H -0.0387 -0.0220 0.5920 0.068 Uiso 1 1 calc R
C61 C -0.1077(5) 0.0518(6) 0.6871(2) 0.066(2) Uani 1 1 d .
H61A H -0.1733 0.0608 0.6735 0.099 Uiso 1 1 calc R
H61B H -0.0878 0.1129 0.7079 0.099 Uiso 1 1 calc R
H61C H -0.0987 -0.0185 0.7034 0.099 Uiso 1 1 calc R
C21 C 0.2713(4) -0.1385(5) 0.5822(2) 0.0379(15) Uani 1 1 d .
H21 H 0.2982 -0.1175 0.5557 0.046 Uiso 1 1 calc R
C22 C 0.2258(4) -0.2520(5) 0.5699(2) 0.0393(15) Uani 1 1 d .
H22A H 0.2741 -0.3070 0.5674 0.047 Uiso 1 1 calc R
H22B H 0.1945 -0.2764 0.5941 0.047 Uiso 1 1 calc R
C23 C 0.1555(4) -0.2468(5) 0.5258(2) 0.0486(17) Uani 1 1 d .
H23A H 0.1885 -0.2335 0.5010 0.058 Uiso 1 1 calc R
H23B H 0.1236 -0.3190 0.5204 0.058 Uiso 1 1 calc R
C24 C 0.0838(4) -0.1563(5) 0.5255(2) 0.0515(18) Uani 1 1 d .
H24A H 0.0435 -0.1761 0.5466 0.062 Uiso 1 1 calc R
H24B H 0.0446 -0.1507 0.4952 0.062 Uiso 1 1 calc R
C25 C 0.1293(5) -0.0442(5) 0.5388(2) 0.0522(18) Uani 1 1 d .
H25A H 0.1630 -0.0197 0.5155 0.063 Uiso 1 1 calc R
H25B H 0.0810 0.0113 0.5407 0.063 Uiso 1 1 calc R
C26 C 0.1960(4) -0.0515(5) 0.5836(2) 0.0457(17) Uani 1 1 d .
H26A H 0.1617 -0.0714 0.6072 0.055 Uiso 1 1 calc R
H26B H 0.2253 0.0215 0.5912 0.055 Uiso 1 1 calc R
C31 C 0.3303(4) -0.1569(5) 0.6831(2) 0.0410(15) Uani 1 1 d .
H31 H 0.3877 -0.1718 0.7060 0.049 Uiso 1 1 calc R
C32 C 0.2866(4) -0.0565(5) 0.7011(2) 0.0492(17) Uani 1 1 d .
H32A H 0.2279 -0.0379 0.6804 0.059 Uiso 1 1 calc R
H32B H 0.3286 0.0077 0.7024 0.059 Uiso 1 1 calc R
C33 C 0.2674(5) -0.0794(6) 0.7482(2) 0.061(2) Uani 1 1 d .
H33A H 0.3270 -0.0882 0.7696 0.073 Uiso 1 1 calc R
H33B H 0.2349 -0.0152 0.7580 0.073 Uiso 1 1 calc R
C34 C 0.2107(6) -0.1802(6) 0.7495(2) 0.068(2) Uani 1 1 d .
H34A H 0.1481 -0.1678 0.7312 0.081 Uiso 1 1 calc R
H34B H 0.2041 -0.1942 0.7807 0.081 Uiso 1 1 calc R
C35 C 0.2537(5) -0.2818(6) 0.7317(2) 0.0584(19) Uani 1 1 d .
H35A H 0.2117 -0.3459 0.7308 0.070 Uiso 1 1 calc R
H35B H 0.3129 -0.3002 0.7520 0.070 Uiso 1 1 calc R
C36 C 0.2706(5) -0.2579(5) 0.6845(2) 0.0548(19) Uani 1 1 d .
H36A H 0.3009 -0.3228 0.6738 0.066 Uiso 1 1 calc R
H36B H 0.2104 -0.2467 0.6638 0.066 Uiso 1 1 calc R
C41 C 0.4176(4) -0.0014(5) 0.63359(19) 0.0405(15) Uani 1 1 d .
H41 H 0.3688 0.0492 0.6406 0.049 Uiso 1 1 calc R
C42 C 0.5019(4) 0.0065(5) 0.6721(2) 0.0466(17) Uani 1 1 d .
H42A H 0.4835 -0.0153 0.7004 0.056 Uiso 1 1 calc R
H42B H 0.5498 -0.0460 0.6665 0.056 Uiso 1 1 calc R
C43 C 0.5426(5) 0.1227(6) 0.6772(2) 0.0535(19) Uani 1 1 d .
H43A H 0.4970 0.1744 0.6857 0.064 Uiso 1 1 calc R
H43B H 0.5984 0.1232 0.7014 0.064 Uiso 1 1 calc R
C44 C 0.5680(4) 0.1612(6) 0.6340(2) 0.0541(18) Uani 1 1 d .
H44A H 0.6180 0.1139 0.6271 0.065 Uiso 1 1 calc R
H44B H 0.5911 0.2381 0.6376 0.065 Uiso 1 1 calc R
C45 C 0.4847(5) 0.1557(5) 0.5955(2) 0.0532(18) Uani 1 1 d .
H45A H 0.5036 0.1781 0.5674 0.064 Uiso 1 1 calc R
H45B H 0.4370 0.2083 0.6012 0.064 Uiso 1 1 calc R
C46 C 0.4436(4) 0.0388(5) 0.5900(2) 0.0435(16) Uani 1 1 d .
H46A H 0.3879 0.0388 0.5657 0.052 Uiso 1 1 calc R
H46B H 0.4892 -0.0127 0.5814 0.052 Uiso 1 1 calc R
C71 C 0.0173(5) 0.4767(5) 0.6447(2) 0.0523(18) Uani 1 1 d .
H71 H -0.0305 0.4779 0.6164 0.063 Uiso 1 1 calc R
C72 C -0.0427(4) 0.4772(5) 0.6799(2) 0.0463(17) Uani 1 1 d .
H72A H -0.0851 0.4130 0.6749 0.056 Uiso 1 1 calc R
H72B H -0.0029 0.4695 0.7100 0.056 Uiso 1 1 calc R
C73 C -0.0987(6) 0.5826(6) 0.6782(3) 0.082(3) Uani 1 1 d .
H73A H -0.1524 0.5762 0.6531 0.098 Uiso 1 1 calc R
H73B H -0.1231 0.5871 0.7062 0.098 Uiso 1 1 calc R
C74 C -0.0541(7) 0.6813(6) 0.6733(3) 0.095(3) Uani 1 1 d .
H74A H -0.0130 0.6997 0.7022 0.114 Uiso 1 1 calc R
H74B H -0.1011 0.7405 0.6666 0.114 Uiso 1 1 calc R
C75 C 0.0034(5) 0.6814(6) 0.6368(3) 0.064(2) Uani 1 1 d .
H75A H 0.0425 0.7486 0.6396 0.077 Uiso 1 1 calc R
H75B H -0.0380 0.6823 0.6070 0.077 Uiso 1 1 calc R
C76 C 0.0650(6) 0.5779(6) 0.6414(3) 0.094(3) Uani 1 1 d .
H76A H 0.0947 0.5736 0.6151 0.113 Uiso 1 1 calc R
H76B H 0.1146 0.5860 0.6683 0.113 Uiso 1 1 calc R
C81 C 0.1751(4) 0.3261(5) 0.68697(19) 0.0432(16) Uani 1 1 d .
H81 H 0.1959 0.2481 0.6845 0.052 Uiso 1 1 calc R
C82 C 0.2607(4) 0.3960(5) 0.6853(2) 0.0466(17) Uani 1 1 d .
H82A H 0.2780 0.3864 0.6558 0.056 Uiso 1 1 calc R
H82B H 0.2460 0.4750 0.6887 0.056 Uiso 1 1 calc R
C83 C 0.3421(5) 0.3635(6) 0.7222(2) 0.0576(19) Uani 1 1 d .
H83A H 0.3619 0.2874 0.7167 0.069 Uiso 1 1 calc R
H83B H 0.3946 0.4138 0.7214 0.069 Uiso 1 1 calc R
C84 C 0.3171(5) 0.3689(6) 0.7678(2) 0.064(2) Uani 1 1 d .
H84A H 0.3701 0.3429 0.7907 0.077 Uiso 1 1 calc R
H84B H 0.3044 0.4466 0.7747 0.077 Uiso 1 1 calc R
C85 C 0.2337(5) 0.2992(6) 0.7700(2) 0.059(2) Uani 1 1 d .
H85A H 0.2176 0.3077 0.7998 0.070 Uiso 1 1 calc R
H85B H 0.2485 0.2205 0.7661 0.070 Uiso 1 1 calc R
C86 C 0.1512(5) 0.3328(6) 0.73379(19) 0.0546(19) Uani 1 1 d .
H86A H 0.1325 0.4093 0.7394 0.066 Uiso 1 1 calc R
H86B H 0.0984 0.2833 0.7350 0.066 Uiso 1 1 calc R
C91 C 0.1261(4) 0.3546(5) 0.59156(18) 0.0372(15) Uani 1 1 d .
H91 H 0.1701 0.4184 0.5970 0.045 Uiso 1 1 calc R
C92 C 0.0574(4) 0.3763(5) 0.54787(19) 0.0448(16) Uani 1 1 d .
H92A H 0.0125 0.3147 0.5421 0.054 Uiso 1 1 calc R
H92B H 0.0227 0.4450 0.5509 0.054 Uiso 1 1 calc R
C93 C 0.1052(4) 0.3877(6) 0.5084(2) 0.0505(18) Uani 1 1 d .
H93A H 0.0579 0.3970 0.4806 0.061 Uiso 1 1 calc R
H93B H 0.1441 0.4550 0.5124 0.061 Uiso 1 1 calc R
C94 C 0.1650(4) 0.2890(6) 0.5031(2) 0.0487(17) Uani 1 1 d .
H94A H 0.1249 0.2244 0.4933 0.058 Uiso 1 1 calc R
H94B H 0.2005 0.3050 0.4795 0.058 Uiso 1 1 calc R
C95 C 0.2311(4) 0.2610(5) 0.5460(2) 0.0443(16) Uani 1 1 d .
H95A H 0.2788 0.3194 0.5527 0.053 Uiso 1 1 calc R
H95B H 0.2626 0.1904 0.5422 0.053 Uiso 1 1 calc R
C96 C 0.1817(4) 0.2504(5) 0.5854(2) 0.0420(16) Uani 1 1 d .
H96A H 0.2280 0.2367 0.6132 0.050 Uiso 1 1 calc R
H96B H 0.1395 0.1861 0.5803 0.050 Uiso 1 1 calc R

loop_
_atom_site_aniso_label
_atom_site_aniso_U_11
_atom_site_aniso_U_22
_atom_site_aniso_U_33
_atom_site_aniso_U_23
_atom_site_aniso_U_13
_atom_site_aniso_U_12
Ni1 0.0481(5) 0.0420(5) 0.0422(5) -0.0008(4) 0.0133(4) 0.0110(4)
Ni2 0.0463(5) 0.0337(5) 0.0455(5) 0.0059(4) 0.0180(4) 0.0053(4)
P1 0.0435(10) 0.0352(10) 0.0430(9) -0.0035(8) 0.0130(8) 0.0016(8)
P2 0.0473(10) 0.0338(10) 0.0411(9) 0.0016(8) 0.0173(8) 0.0057(8)
N1 0.043(3) 0.044(3) 0.047(3) 0.001(3) 0.017(3) 0.005(3)
N2 0.050(3) 0.033(3) 0.059(4) 0.008(3) 0.010(3) 0.001(3)
C1 0.051(4) 0.027(4) 0.043(4) 0.001(3) 0.016(3) 0.000(3)
C2 0.139(9) 0.118(9) 0.046(5) 0.024(5) 0.023(5) 0.082(7)
C3 0.070(5) 0.063(5) 0.045(4) 0.007(4) 0.015(4) 0.015(4)
C4 0.046(4) 0.037(4) 0.044(4) 0.001(3) 0.008(3) 0.011(3)
C5 0.049(4) 0.040(4) 0.050(4) -0.005(3) 0.017(3) -0.004(3)
C6 0.062(5) 0.041(4) 0.057(4) -0.004(4) 0.033(4) -0.009(4)
C7 0.067(5) 0.052(5) 0.067(5) 0.006(4) 0.039(4) 0.015(4)
C8 0.081(6) 0.072(6) 0.067(5) 0.024(4) 0.036(4) 0.048(5)
C9 0.071(5) 0.066(5) 0.068(5) 0.008(4) 0.027(4) 0.031(4)
C10 0.096(7) 0.226(13) 0.044(5) 0.031(6) 0.027(5) 0.103(8)
C11 0.140(9) 0.068(7) 0.100(7) 0.009(6) 0.036(6) 0.027(6)
C51 0.041(4) 0.050(5) 0.040(4) 0.007(3) 0.016(3) 0.006(3)
C52 0.071(5) 0.024(4) 0.056(4) 0.007(3) 0.025(4) 0.004(3)
C53 0.061(5) 0.042(4) 0.059(5) 0.010(4) 0.004(4) 0.009(4)
C54 0.059(4) 0.040(4) 0.045(4) 0.004(3) 0.015(3) -0.008(4)
C55 0.050(4) 0.041(4) 0.056(4) 0.006(3) 0.023(4) 0.000(3)
C56 0.048(4) 0.056(5) 0.055(4) -0.005(4) 0.022(3) -0.013(4)
C57 0.067(5) 0.057(6) 0.072(5) -0.004(4) 0.013(4) -0.019(4)
C58 0.097(7) 0.044(5) 0.076(6) -0.004(4) 0.032(5) 0.001(5)
C59 0.072(5) 0.048(5) 0.058(5) -0.001(4) 0.022(4) -0.002(4)
C60 0.075(5) 0.036(4) 0.062(5) 0.001(4) 0.019(4) 0.015(4)
C61 0.086(6) 0.056(5) 0.065(5) 0.013(4) 0.041(4) -0.003(4)
C21 0.043(4) 0.028(3) 0.044(4) -0.001(3) 0.010(3) 0.005(3)
C22 0.044(4) 0.029(4) 0.046(4) -0.006(3) 0.013(3) 0.000(3)
C23 0.058(4) 0.039(4) 0.050(4) -0.005(3) 0.015(3) -0.001(3)
C24 0.046(4) 0.042(4) 0.063(4) -0.007(4) 0.003(3) 0.000(3)
C25 0.058(4) 0.036(4) 0.059(4) 0.001(3) 0.003(4) 0.002(3)
C26 0.046(4) 0.035(4) 0.053(4) -0.007(3) 0.003(3) 0.005(3)
C31 0.049(4) 0.033(4) 0.043(4) 0.003(3) 0.016(3) 0.006(3)
C32 0.054(4) 0.048(4) 0.048(4) -0.009(3) 0.015(3) 0.009(3)
C33 0.075(5) 0.057(5) 0.059(5) -0.014(4) 0.033(4) -0.004(4)
C34 0.093(6) 0.064(5) 0.057(5) -0.012(4) 0.041(4) -0.017(5)
C35 0.083(5) 0.051(5) 0.046(4) -0.001(4) 0.022(4) -0.010(4)
C36 0.069(5) 0.041(4) 0.061(5) -0.005(3) 0.029(4) -0.003(4)
C41 0.042(4) 0.043(4) 0.036(3) -0.006(3) 0.006(3) -0.003(3)
C42 0.052(4) 0.045(4) 0.044(4) -0.003(3) 0.015(3) -0.004(3)
C43 0.051(4) 0.055(5) 0.054(4) -0.008(4) 0.010(3) -0.004(4)
C44 0.050(4) 0.051(5) 0.061(5) -0.010(4) 0.012(4) -0.009(4)
C45 0.060(4) 0.038(4) 0.063(4) -0.002(4) 0.016(4) -0.006(3)
C46 0.048(4) 0.034(4) 0.048(4) -0.001(3) 0.009(3) -0.001(3)
C71 0.063(5) 0.036(4) 0.068(5) 0.011(4) 0.038(4) 0.009(3)
C72 0.059(4) 0.044(4) 0.044(4) 0.009(3) 0.028(3) 0.018(3)
C73 0.104(7) 0.054(5) 0.112(7) 0.020(5) 0.081(6) 0.024(5)
C74 0.138(8) 0.043(5) 0.132(8) 0.022(5) 0.092(7) 0.036(5)
C75 0.089(5) 0.041(4) 0.078(5) 0.010(4) 0.054(4) 0.014(4)
C76 0.129(8) 0.045(5) 0.133(8) 0.006(5) 0.083(7) 0.012(5)
C81 0.050(4) 0.044(4) 0.037(4) 0.001(3) 0.011(3) 0.005(3)
C82 0.048(4) 0.041(4) 0.046(4) 0.002(3) 0.000(3) 0.004(3)
C83 0.060(5) 0.050(5) 0.060(5) -0.005(4) 0.005(4) 0.002(4)
C84 0.083(6) 0.058(5) 0.049(4) -0.002(4) 0.004(4) 0.010(4)
C85 0.081(5) 0.062(5) 0.035(4) 0.012(3) 0.019(4) 0.026(4)
C86 0.074(5) 0.052(5) 0.040(4) 0.004(3) 0.016(4) 0.017(4)
C91 0.043(4) 0.033(4) 0.039(3) 0.004(3) 0.015(3) 0.006(3)
C92 0.044(4) 0.047(4) 0.045(4) 0.001(3) 0.014(3) 0.001(3)
C93 0.059(4) 0.055(5) 0.042(4) 0.008(3) 0.018(3) 0.017(4)
C94 0.055(4) 0.051(4) 0.045(4) -0.001(3) 0.021(3) 0.006(4)
C95 0.044(4) 0.036(4) 0.058(4) 0.004(3) 0.023(3) 0.009(3)
C96 0.046(4) 0.041(4) 0.043(4) -0.002(3) 0.016(3) 0.010(3)

loop_
_atom_type_symbol
_atom_type_description
_atom_type_scat_dispersion_real
_atom_type_scat_dispersion_imag
_atom_type_scat_source
C C 0.0033 0.0016 'International Tables Vol C Tables 4.2.6.8 and 6.1.1.4'
H H 0.0000 0.0000 'International Tables Vol C Tables 4.2.6.8 and 6.1.1.4'
N N 0.0061 0.0033 'International Tables Vol C Tables 4.2.6.8 and 6.1.1.4'
P P 0.1023 0.0942 'International Tables Vol C Tables 4.2.6.8 and 6.1.1.4'
Ni Ni 0.3393 1.1124 'International Tables Vol C Tables 4.2.6.8 and 6.1.1.4'

loop_
_geom_angle_atom_site_label_1
_geom_angle_atom_site_label_2
_geom_angle_atom_site_label_3
_geom_angle
C1 Ni1 C3 125.5(3)
C1 Ni1 C2 86.2(3)
C3 Ni1 C2 40.3(3)
C1 Ni1 N1 36.3(2)
C3 Ni1 N1 161.7(3)
C2 Ni1 N1 122.2(3)
C1 Ni1 P1 133.7(2)
C3 Ni1 P1 100.6(2)
C2 Ni1 P1 139.9(3)
N1 Ni1 P1 97.42(16)
C51 Ni2 C53 125.8(3)
C51 Ni2 N2 36.5(2)
C53 Ni2 N2 162.3(3)
C51 Ni2 C52 86.0(3)
C53 Ni2 C52 41.4(3)
N2 Ni2 C52 121.5(3)
C51 Ni2 P2 132.4(2)
C53 Ni2 P2 100.7(2)
N2 Ni2 P2 96.77(17)
C52 Ni2 P2 141.6(2)
C21 P1 C41 104.6(3)
C21 P1 C31 110.4(3)
C41 P1 C31 101.5(3)
C21 P1 Ni1 108.5(2)
C41 P1 Ni1 113.6(2)
C31 P1 Ni1 117.4(2)
C91 P2 C71 104.0(3)
C91 P2 C81 101.9(3)
C71 P2 C81 109.7(3)
C91 P2 Ni2 111.3(2)
C71 P2 Ni2 110.8(2)
C81 P2 Ni2 117.9(2)
C1 N1 Ni1 67.9(4)
C51 N2 Ni2 67.5(4)
N1 C1 C4 148.3(6)
N1 C1 Ni1 75.7(4)
C4 C1 Ni1 136.0(5)
C10 C2 C3 131.9(10)
C10 C2 C11 106.6(9)
C3 C2 C11 113.6(9)
C10 C2 Ni1 121.0(8)
C3 C2 Ni1 69.8(5)
C11 C2 Ni1 108.3(6)
C2 C3 Ni1 69.9(4)
C2 C3 H3A 122(3)
Ni1 C3 H3A 112(4)
C2 C3 H3B 123(3)
Ni1 C3 H3B 103(4)
H3A C3 H3B 113(4)
C9 C4 C5 120.7(6)
C9 C4 C1 118.0(6)
C5 C4 C1 121.3(6)
C4 C5 C6 119.6(6)
C4 C5 H5 120.2
C6 C5 H5 120.2
C7 C6 C5 120.0(6)
C7 C6 H6 120.0
C5 C6 H6 120.0
C6 C7 C8 120.6(7)
C6 C7 H7 119.7
C8 C7 H7 119.7
C7 C8 C9 120.2(7)
C7 C8 H8 119.9
C9 C8 H8 119.9
C4 C9 C8 118.8(7)
C4 C9 C10 119.7(6)
C8 C9 C10 121.5(7)
C2 C10 C9 116.6(8)
C2 C10 H10A 108.1
C9 C10 H10A 108.1
C2 C10 H10B 108.1
C9 C10 H10B 108.1
H10A C10 H10B 107.3
C2 C11 H11A 109.5
C2 C11 H11B 109.5
H11A C11 H11B 109.5
C2 C11 H11C 109.5
H11A C11 H11C 109.5
H11B C11 H11C 109.5
N2 C51 C54 147.7(6)
N2 C51 Ni2 76.0(4)
C54 C51 Ni2 136.2(5)
C53 C52 C60 122.0(6)
C53 C52 C61 116.8(6)
C60 C52 C61 115.4(6)
C53 C52 Ni2 67.6(4)
C60 C52 Ni2 114.9(5)
C61 C52 Ni2 110.0(4)
C52 C53 Ni2 71.0(4)
C52 C53 H53A 118(2)
Ni2 C53 H53A 115(4)
C52 C53 H53B 120(2)
Ni2 C53 H53B 110(4)
H53A C53 H53B 114(4)
C55 C54 C59 120.1(6)
C55 C54 C51 121.8(6)
C59 C54 C51 117.9(6)
C56 C55 C54 120.9(6)
C56 C55 H55 119.6
C54 C55 H55 119.6
C55 C56 C57 120.3(7)
C55 C56 H56 119.9
C57 C56 H56 119.9
C56 C57 C58 119.9(7)
C56 C57 H57 120.0
C58 C57 H57 120.0
C57 C58 C59 121.0(7)
C57 C58 H58 119.5
C59 C58 H58 119.5
C58 C59 C54 117.6(7)
C58 C59 C60 121.7(7)
C54 C59 C60 120.5(6)
C52 C60 C59 113.1(6)
C52 C60 H60A 109.0
C59 C60 H60A 109.0
C52 C60 H60B 109.0
C59 C60 H60B 109.0
H60A C60 H60B 107.8
C52 C61 H61A 109.5
C52 C61 H61B 109.5
H61A C61 H61B 109.5
C52 C61 H61C 109.5
H61A C61 H61C 109.5
H61B C61 H61C 109.5
C26 C21 C22 109.5(5)
C26 C21 P1 118.0(4)
C22 C21 P1 113.5(4)
C26 C21 H21 104.8
C22 C21 H21 104.8
P1 C21 H21 104.8
C23 C22 C21 111.3(5)
C23 C22 H22A 109.4
C21 C22 H22A 109.4
C23 C22 H22B 109.4
C21 C22 H22B 109.4
H22A C22 H22B 108.0
C24 C23 C22 112.6(5)
C24 C23 H23A 109.1
C22 C23 H23A 109.1
C24 C23 H23B 109.1
C22 C23 H23B 109.1
H23A C23 H23B 107.8
C23 C24 C25 111.5(5)
C23 C24 H24A 109.3
C25 C24 H24A 109.3
C23 C24 H24B 109.3
C25 C24 H24B 109.3
H24A C24 H24B 108.0
C26 C25 C24 111.0(5)
C26 C25 H25A 109.4
C24 C25 H25A 109.4
C26 C25 H25B 109.4
C24 C25 H25B 109.4
H25A C25 H25B 108.0
C25 C26 C21 110.9(5)
C25 C26 H26A 109.5
C21 C26 H26A 109.5
C25 C26 H26B 109.5
C21 C26 H26B 109.5
H26A C26 H26B 108.1
C36 C31 C32 110.0(5)
C36 C31 P1 112.6(4)
C32 C31 P1 118.7(4)
C36 C31 H31 104.7
C32 C31 H31 104.7
P1 C31 H31 104.7
C31 C32 C33 111.1(5)
C31 C32 H32A 109.4
C33 C32 H32A 109.4
C31 C32 H32B 109.4
C33 C32 H32B 109.4
H32A C32 H32B 108.0
C34 C33 C32 112.4(6)
C34 C33 H33A 109.1
C32 C33 H33A 109.1
C34 C33 H33B 109.1
C32 C33 H33B 109.1
H33A C33 H33B 107.9
C33 C34 C35 112.0(6)
C33 C34 H34A 109.2
C35 C34 H34A 109.2
C33 C34 H34B 109.2
C35 C34 H34B 109.2
H34A C34 H34B 107.9
C34 C35 C36 109.6(6)
C34 C35 H35A 109.7
C36 C35 H35A 109.7
C34 C35 H35B 109.7
C36 C35 H35B 109.7
H35A C35 H35B 108.2
C31 C36 C35 112.5(6)
C31 C36 H36A 109.1
C35 C36 H36A 109.1
C31 C36 H36B 109.1
C35 C36 H36B 109.1
H36A C36 H36B 107.8
C42 C41 C46 109.7(5)
C42 C41 P1 110.4(4)
C46 C41 P1 112.9(4)
C42 C41 H41 107.9
C46 C41 H41 107.9
P1 C41 H41 107.9
C43 C42 C41 112.3(5)
C43 C42 H42A 109.1
C41 C42 H42A 109.1
C43 C42 H42B 109.1
C41 C42 H42B 109.1
H42A C42 H42B 107.9
C44 C43 C42 110.8(5)
C44 C43 H43A 109.5
C42 C43 H43A 109.5
C44 C43 H43B 109.5
C42 C43 H43B 109.5
H43A C43 H43B 108.1
C43 C44 C45 110.8(5)
C43 C44 H44A 109.5
C45 C44 H44A 109.5
C43 C44 H44B 109.5
C45 C44 H44B 109.5
H44A C44 H44B 108.1
C44 C45 C46 111.4(5)
C44 C45 H45A 109.3
C46 C45 H45A 109.3
C44 C45 H45B 109.3
C46 C45 H45B 109.3
H45A C45 H45B 108.0
C41 C46 C45 111.0(5)
C41 C46 H46A 109.4
C45 C46 H46A 109.4
C41 C46 H46B 109.4
C45 C46 H46B 109.4
H46A C46 H46B 108.0
C76 C71 C72 114.4(6)
C76 C71 P2 121.9(5)
C72 C71 P2 112.1(4)
C76 C71 H71 101.5
C72 C71 H71 101.5
P2 C71 H71 101.5
C73 C72 C71 111.8(5)
C73 C72 H72A 109.3
C71 C72 H72A 109.3
C73 C72 H72B 109.3
C71 C72 H72B 109.3
H72A C72 H72B 107.9
C74 C73 C72 117.4(7)
C74 C73 H73A 107.9
C72 C73 H73A 107.9
C74 C73 H73B 107.9
C72 C73 H73B 107.9
H73A C73 H73B 107.2
C73 C74 C75 115.1(7)
C73 C74 H74A 108.5
C75 C74 H74A 108.5
C73 C74 H74B 108.5
C75 C74 H74B 108.5
H74A C74 H74B 107.5
C74 C75 C76 109.7(6)
C74 C75 H75A 109.7
C76 C75 H75A 109.7
C74 C75 H75B 109.7
C76 C75 H75B 109.7
H75A C75 H75B 108.2
C71 C76 C75 114.5(7)
C71 C76 H76A 108.6
C75 C76 H76A 108.6
C71 C76 H76B 108.6
C75 C76 H76B 108.6
H76A C76 H76B 107.6
C82 C81 C86 110.2(5)
C82 C81 P2 118.4(4)
C86 C81 P2 113.2(4)
C82 C81 H81 104.5
C86 C81 H81 104.5
P2 C81 H81 104.5
C83 C82 C81 111.7(5)
C83 C82 H82A 109.3
C81 C82 H82A 109.3
C83 C82 H82B 109.3
C81 C82 H82B 109.3
H82A C82 H82B 108.0
C84 C83 C82 111.4(6)
C84 C83 H83A 109.3
C82 C83 H83A 109.3
C84 C83 H83B 109.3
C82 C83 H83B 109.3
H83A C83 H83B 108.0
C85 C84 C83 111.7(6)
C85 C84 H84A 109.3
C83 C84 H84A 109.3
C85 C84 H84B 109.3
C83 C84 H84B 109.3
H84A C84 H84B 107.9
C84 C85 C86 111.2(6)
C84 C85 H85A 109.4
C86 C85 H85A 109.4
C84 C85 H85B 109.4
C86 C85 H85B 109.4
H85A C85 H85B 108.0
C85 C86 C81 111.0(5)
C85 C86 H86A 109.4
C81 C86 H86A 109.4
C85 C86 H86B 109.4
C81 C86 H86B 109.4
H86A C86 H86B 108.0
C92 C91 C96 108.2(5)
C92 C91 P2 113.9(4)
C96 C91 P2 110.8(4)
C92 C91 H91 107.9
C96 C91 H91 107.9
P2 C91 H91 107.9
C93 C92 C91 111.9(5)
C93 C92 H92A 109.2
C91 C92 H92A 109.2
C93 C92 H92B 109.2
C91 C92 H92B 109.2
H92A C92 H92B 107.9
C94 C93 C92 112.8(5)
C94 C93 H93A 109.0
C92 C93 H93A 109.0
C94 C93 H93B 109.0
C92 C93 H93B 109.0
H93A C93 H93B 107.8
C95 C94 C93 112.1(5)
C95 C94 H94A 109.2
C93 C94 H94A 109.2
C95 C94 H94B 109.2
C93 C94 H94B 109.2
H94A C94 H94B 107.9
C94 C95 C96 111.8(5)
C94 C95 H95A 109.2
C96 C95 H95A 109.2
C94 C95 H95B 109.2
C96 C95 H95B 109.2
H95A C95 H95B 107.9
C95 C96 C91 112.2(5)
C95 C96 H96A 109.2
C91 C96 H96A 109.2
C95 C96 H96B 109.2
C91 C96 H96B 109.2
H96A C96 H96B 107.9

loop_
_geom_bond_atom_site_label_1
_geom_bond_atom_site_label_2
_geom_bond_distance
Ni1 C1 1.891(6)
Ni1 C3 1.975(7)
Ni1 C2 1.976(8)
Ni1 N1 1.978(5)
Ni1 P1 2.1967(18)
Ni2 C51 1.874(6)
Ni2 C53 1.966(7)
Ni2 N2 1.968(5)
Ni2 C52 2.010(6)
Ni2 P2 2.2004(19)
P1 C21 1.837(6)
P1 C41 1.852(6)
P1 C31 1.858(6)
P2 C91 1.837(6)
P2 C71 1.847(6)
P2 C81 1.863(6)
N1 C1 1.209(7)
N2 C51 1.205(7)
C1 C4 1.449(8)
C2 C10 1.355(11)
C2 C3 1.363(11)
C2 C11 1.691(13)
C3 H3A 0.95(5)
C3 H3B 0.95(5)
C4 C9 1.380(9)
C4 C5 1.383(8)
C5 C6 1.390(8)
C5 H5 0.9500
C6 C7 1.366(9)
C6 H6 0.9500
C7 C8 1.372(9)
C7 H7 0.9500
C8 C9 1.400(9)
C8 H8 0.9500
C9 C10 1.567(10)
C10 H10A 0.9900
C10 H10B 0.9900
C11 H11A 0.9800
C11 H11B 0.9800
C11 H11C 0.9800
C51 C54 1.455(9)
C52 C53 1.404(9)
C52 C60 1.476(9)
C52 C61 1.532(9)
C53 H53A 0.96(4)
C53 H53B 0.95(4)
C54 C55 1.399(8)
C54 C59 1.414(9)
C55 C56 1.372(8)
C55 H55 0.9500
C56 C57 1.385(9)
C56 H56 0.9500
C57 C58 1.396(10)
C57 H57 0.9500
C58 C59 1.413(10)
C58 H58 0.9500
C59 C60 1.544(9)
C60 H60A 0.9900
C60 H60B 0.9900
C61 H61A 0.9800
C61 H61B 0.9800
C61 H61C 0.9800
C21 C26 1.537(8)
C21 C22 1.541(8)
C21 H21 1.0000
C22 C23 1.528(8)
C22 H22A 0.9900
C22 H22B 0.9900
C23 C24 1.522(8)
C23 H23A 0.9900
C23 H23B 0.9900
C24 C25 1.531(8)
C24 H24A 0.9900
C24 H24B 0.9900
C25 C26 1.519(8)
C25 H25A 0.9900
C25 H25B 0.9900
C26 H26A 0.9900
C26 H26B 0.9900
C31 C36 1.511(8)
C31 C32 1.527(8)
C31 H31 1.0000
C32 C33 1.544(8)
C32 H32A 0.9900
C32 H32B 0.9900
C33 C34 1.484(9)
C33 H33A 0.9900
C33 H33B 0.9900
C34 C35 1.530(9)
C34 H34A 0.9900
C34 H34B 0.9900
C35 C36 1.538(9)
C35 H35A 0.9900
C35 H35B 0.9900
C36 H36A 0.9900
C36 H36B 0.9900
C41 C42 1.533(8)
C41 C46 1.534(8)
C41 H41 1.0000
C42 C43 1.525(8)
C42 H42A 0.9900
C42 H42B 0.9900
C43 C44 1.513(8)
C43 H43A 0.9900
C43 H43B 0.9900
C44 C45 1.521(8)
C44 H44A 0.9900
C44 H44B 0.9900
C45 C46 1.536(8)
C45 H45A 0.9900
C45 H45B 0.9900
C46 H46A 0.9900
C46 H46B 0.9900
C71 C76 1.425(10)
C71 C72 1.521(8)
C71 H71 1.0000
C72 C73 1.515(9)
C72 H72A 0.9900
C72 H72B 0.9900
C73 C74 1.386(10)
C73 H73A 0.9900
C73 H73B 0.9900
C74 C75 1.529(9)
C74 H74A 0.9900
C74 H74B 0.9900
C75 C76 1.537(10)
C75 H75A 0.9900
C75 H75B 0.9900
C76 H76A 0.9900
C76 H76B 0.9900
C81 C82 1.529(8)
C81 C86 1.539(8)
C81 H81 1.0000
C82 C83 1.524(8)
C82 H82A 0.9900
C82 H82B 0.9900
C83 C84 1.510(9)
C83 H83A 0.9900
C83 H83B 0.9900
C84 C85 1.505(10)
C84 H84A 0.9900
C84 H84B 0.9900
C85 C86 1.526(8)
C85 H85A 0.9900
C85 H85B 0.9900
C86 H86A 0.9900
C86 H86B 0.9900
C91 C92 1.527(8)
C91 C96 1.536(8)
C91 H91 1.0000
C92 C93 1.519(8)
C92 H92A 0.9900
C92 H92B 0.9900
C93 C94 1.512(8)
C93 H93A 0.9900
C93 H93B 0.9900
C94 C95 1.507(8)
C94 H94A 0.9900
C94 H94B 0.9900
C95 C96 1.529(8)
C95 H95A 0.9900
C95 H95B 0.9900
C96 H96A 0.9900
C96 H96B 0.9900

loop_
_geom_torsion_atom_site_label_1
_geom_torsion_atom_site_label_2
_geom_torsion_atom_site_label_3
_geom_torsion_atom_site_label_4
_geom_torsion
C1 Ni1 P1 C21 40.5(3)
C3 Ni1 P1 C21 -144.6(3)
C2 Ni1 P1 C21 -133.5(6)
N1 Ni1 P1 C21 38.4(3)
C1 Ni1 P1 C41 -75.3(3)
C3 Ni1 P1 C41 99.6(3)
C2 Ni1 P1 C41 110.6(6)
N1 Ni1 P1 C41 -77.5(3)
C1 Ni1 P1 C31 166.5(3)
C3 Ni1 P1 C31 -18.6(3)
C2 Ni1 P1 C31 -7.6(6)
N1 Ni1 P1 C31 164.4(3)
C51 Ni2 P2 C91 -71.0(3)
C53 Ni2 P2 C91 97.1(3)
N2 Ni2 P2 C91 -79.8(3)
C52 Ni2 P2 C91 104.4(4)
C51 Ni2 P2 C71 44.3(4)
C53 Ni2 P2 C71 -147.7(3)
N2 Ni2 P2 C71 35.4(3)
C52 Ni2 P2 C71 -140.4(4)
C51 Ni2 P2 C81 171.8(3)
C53 Ni2 P2 C81 -20.1(3)
N2 Ni2 P2 C81 163.0(3)
C52 Ni2 P2 C81 -12.8(4)
C3 Ni1 N1 C1 6.6(10)
C2 Ni1 N1 C1 -8.8(6)
P1 Ni1 N1 C1 177.4(4)
C53 Ni2 N2 C51 -1.0(11)
C52 Ni2 N2 C51 -14.1(5)
P2 Ni2 N2 C51 169.0(4)
Ni1 N1 C1 C4 177.7(12)
C3 Ni1 C1 N1 -177.4(4)
C2 Ni1 C1 N1 172.6(5)
P1 Ni1 C1 N1 -3.6(5)
C3 Ni1 C1 C4 4.3(8)
C2 Ni1 C1 C4 -5.6(7)
N1 Ni1 C1 C4 -178.2(9)
P1 Ni1 C1 C4 178.2(5)
C1 Ni1 C2 C10 39.9(9)
C3 Ni1 C2 C10 -127.5(13)
N1 Ni1 C2 C10 45.1(11)
P1 Ni1 C2 C10 -144.4(7)
C1 Ni1 C2 C3 167.4(6)
N1 Ni1 C2 C3 172.6(4)
P1 Ni1 C2 C3 -16.9(9)
C1 Ni1 C2 C11 -83.4(6)
C3 Ni1 C2 C11 109.1(9)
N1 Ni1 C2 C11 -78.2(7)
P1 Ni1 C2 C11 92.3(6)
C10 C2 C3 Ni1 114.0(12)
C11 C2 C3 Ni1 -101.8(6)
C1 Ni1 C3 C2 -15.5(7)
N1 Ni1 C3 C2 -20.3(12)
P1 Ni1 C3 C2 169.0(6)
N1 C1 C4 C9 174.4(10)
Ni1 C1 C4 C9 -8.8(10)
N1 C1 C4 C5 -6.1(15)
Ni1 C1 C4 C5 170.6(5)
C9 C4 C5 C6 1.2(10)
C1 C4 C5 C6 -178.2(6)
C4 C5 C6 C7 -0.7(10)
C5 C6 C7 C8 -1.4(11)
C6 C7 C8 C9 3.0(12)
C5 C4 C9 C8 0.3(11)
C1 C4 C9 C8 179.7(7)
C5 C4 C9 C10 176.5(8)
C1 C4 C9 C10 -4.0(11)
C7 C8 C9 C4 -2.4(12)
C7 C8 C9 C10 -178.6(8)
C3 C2 C10 C9 -151.0(9)
C11 C2 C10 C9 63.1(11)
Ni1 C2 C10 C9 -61.1(14)
C4 C9 C10 C2 39.1(14)
C8 C9 C10 C2 -144.7(10)
Ni2 N2 C51 C54 -175.7(12)
C53 Ni2 C51 N2 179.6(4)
C52 Ni2 C51 N2 168.0(4)
P2 Ni2 C51 N2 -14.9(5)
C53 Ni2 C51 C54 -3.7(8)
N2 Ni2 C51 C54 176.7(9)
C52 Ni2 C51 C54 -15.4(7)
P2 Ni2 C51 C54 161.7(5)
C51 Ni2 C52 C53 165.6(4)
N2 Ni2 C52 C53 174.0(4)
P2 Ni2 C52 C53 -10.9(6)
C51 Ni2 C52 C60 49.5(5)
C53 Ni2 C52 C60 -116.1(7)
N2 Ni2 C52 C60 57.9(6)
P2 Ni2 C52 C60 -127.0(4)
C51 Ni2 C52 C61 -82.7(5)
C53 Ni2 C52 C61 111.6(6)
N2 Ni2 C52 C61 -74.4(5)
P2 Ni2 C52 C61 100.8(5)
C60 C52 C53 Ni2 106.3(6)
C61 C52 C53 Ni2 -101.9(5)
C51 Ni2 C53 C52 -17.8(5)
N2 Ni2 C53 C52 -17.1(11)
P2 Ni2 C53 C52 173.1(4)
N2 C51 C54 C55 -5.5(15)
Ni2 C51 C54 C55 -179.5(5)
N2 C51 C54 C59 168.3(10)
Ni2 C51 C54 C59 -5.6(10)
C59 C54 C55 C56 3.6(10)
C51 C54 C55 C56 177.4(6)
C54 C55 C56 C57 -0.1(10)
C55 C56 C57 C58 -2.3(11)
C56 C57 C58 C59 1.2(11)
C57 C58 C59 C54 2.2(11)
C57 C58 C59 C60 -174.0(7)
C55 C54 C59 C58 -4.6(10)
C51 C54 C59 C58 -178.6(6)
C55 C54 C59 C60 171.7(6)
C51 C54 C59 C60 -2.3(10)
C53 C52 C60 C59 -146.9(6)
C61 C52 C60 C59 61.0(8)
Ni2 C52 C60 C59 -68.7(7)
C58 C59 C60 C52 -143.7(7)
C54 C59 C60 C52 40.2(9)
C41 P1 C21 C26 -54.8(5)
C31 P1 C21 C26 53.7(5)
Ni1 P1 C21 C26 -176.4(4)
C41 P1 C21 C22 175.2(4)
C31 P1 C21 C22 -76.3(5)
Ni1 P1 C21 C22 53.6(5)
C26 C21 C22 C23 56.0(7)
P1 C21 C22 C23 -169.9(4)
C21 C22 C23 C24 -53.7(7)
C22 C23 C24 C25 52.5(8)
C23 C24 C25 C26 -54.5(8)
C24 C25 C26 C21 58.2(7)
C22 C21 C26 C25 -58.7(7)
P1 C21 C26 C25 169.5(5)
C21 P1 C31 C36 57.7(5)
C41 P1 C31 C36 168.2(5)
Ni1 P1 C31 C36 -67.4(5)
C21 P1 C31 C32 -72.9(5)
C41 P1 C31 C32 37.7(5)
Ni1 P1 C31 C32 162.1(4)
C36 C31 C32 C33 54.4(7)
P1 C31 C32 C33 -173.9(4)
C31 C32 C33 C34 -54.6(8)
C32 C33 C34 C35 54.9(9)
C33 C34 C35 C36 -54.9(8)
C32 C31 C36 C35 -56.7(7)
P1 C31 C36 C35 168.5(5)
C34 C35 C36 C31 56.4(8)
C21 P1 C41 C42 -179.9(4)
C31 P1 C41 C42 65.2(5)
Ni1 P1 C41 C42 -61.8(5)
C21 P1 C41 C46 -56.7(5)
C31 P1 C41 C46 -171.6(4)
Ni1 P1 C41 C46 61.4(4)
C46 C41 C42 C43 55.5(7)
P1 C41 C42 C43 -179.4(4)
C41 C42 C43 C44 -56.5(7)
C42 C43 C44 C45 56.2(7)
C43 C44 C45 C46 -56.6(8)
C42 C41 C46 C45 -54.9(7)
P1 C41 C46 C45 -178.4(4)
C44 C45 C46 C41 56.4(7)
C91 P2 C71 C76 -46.7(8)
C81 P2 C71 C76 61.6(7)
Ni2 P2 C71 C76 -166.4(6)
C91 P2 C71 C72 172.1(5)
C81 P2 C71 C72 -79.5(5)
Ni2 P2 C71 C72 52.4(5)
C76 C71 C72 C73 44.4(9)
P2 C71 C72 C73 -171.4(6)
C71 C72 C73 C74 -43.3(11)
C72 C73 C74 C75 46.9(12)
C73 C74 C75 C76 -48.0(11)
C72 C71 C76 C75 -50.4(10)
P2 C71 C76 C75 169.3(6)
C74 C75 C76 C71 50.2(10)
C91 P2 C81 C82 39.0(5)
C71 P2 C81 C82 -70.8(5)
Ni2 P2 C81 C82 161.1(4)
C91 P2 C81 C86 170.2(5)
C71 P2 C81 C86 60.4(5)
Ni2 P2 C81 C86 -67.7(5)
C86 C81 C82 C83 54.7(7)
P2 C81 C82 C83 -172.7(4)
C81 C82 C83 C84 -55.0(8)
C82 C83 C84 C85 55.5(8)
C83 C84 C85 C86 -56.3(8)
C84 C85 C86 C81 56.3(8)
C82 C81 C86 C85 -55.3(7)
P2 C81 C86 C85 169.6(5)
C71 P2 C91 C92 -61.9(5)
C81 P2 C91 C92 -176.0(5)
Ni2 P2 C91 C92 57.4(5)
C71 P2 C91 C96 175.8(4)
C81 P2 C91 C96 61.7(5)
Ni2 P2 C91 C96 -64.9(4)
C96 C91 C92 C93 -56.7(7)
P2 C91 C92 C93 179.6(4)
C91 C92 C93 C94 55.2(7)
C92 C93 C94 C95 -51.6(8)
C93 C94 C95 C96 51.3(7)
C94 C95 C96 C91 -55.3(7)
C92 C91 C96 C95 57.0(7)
P2 C91 C96 C95 -177.4(4)
